data_4107947
loop_
_publ_author_name
'Craig M. Robertson'
'Alicea A. Leitch'
'Kristina Cvrkalj'
'Robert W. Reed'
'Daniel J. T. Myles'
'Paul A. Dube'
'Richard T. Oakley'

_publ_section_title
;
 Enhanced Conductivity and Magnetic Ordering in Isostructural Heavy Atom
 Radicals
;
_journal_name_full 'Journal of the American Chemical Society'
_journal_page_first 8414
_journal_page_last 8425
_journal_paper_doi 10.1021/ja801070d
_journal_volume 130
_journal_year 2008
_chemical_formula_sum 'C7 H5 Cl N3 S4'
_chemical_formula_weight 294.83
_chemical_name_systematic
; 
 ? 
;
_space_group_IT_number 113
_symmetry_cell_setting tetragonal
_symmetry_space_group_name_Hall 'P -4 2ab'
_symmetry_space_group_name_H-M 'P -4 21 m'
_atom_sites_solution_hydrogens geom
_atom_sites_solution_primary direct
_atom_sites_solution_secondary difmap
_audit_creation_method SHELXL-97
_cell_angle_alpha 90.00
_cell_angle_beta 90.00
_cell_angle_gamma 90.00
_cell_formula_units_Z 4
_cell_length_a 15.7927(3)
_cell_length_b 15.7927(3)
_cell_length_c 4.0310(2)
_cell_measurement_temperature 100(2)
_cell_volume 1005.37(6)
_computing_cell_refinement 'Bruker SMART'
_computing_data_collection 'Bruker SMART'
_computing_data_reduction 'Bruker SAINT'
_computing_molecular_graphics 'Bruker SHELXTL'
_computing_publication_material 'Bruker SHELXTL'
_computing_structure_refinement 'Bruker SHELXTL'
_computing_structure_solution 'Bruker SHELXTL'
_diffrn_ambient_temperature 100(2)
_diffrn_measured_fraction_theta_full 0.997
_diffrn_measured_fraction_theta_max 0.997
_diffrn_measurement_device_type 'CCD area detector'
_diffrn_measurement_method 'phi and omega scans'
_diffrn_radiation_monochromator graphite
_diffrn_radiation_source 'sealed tube'
_diffrn_radiation_type MoK\a
_diffrn_radiation_wavelength 0.71073
_diffrn_reflns_av_R_equivalents 0.0396
_diffrn_reflns_av_sigmaI/netI 0.0178
_diffrn_reflns_limit_h_max 19
_diffrn_reflns_limit_h_min -20
_diffrn_reflns_limit_k_max 20
_diffrn_reflns_limit_k_min -20
_diffrn_reflns_limit_l_max 4
_diffrn_reflns_limit_l_min -5
_diffrn_reflns_number 12395
_diffrn_reflns_theta_full 26.95
_diffrn_reflns_theta_max 26.95
_diffrn_reflns_theta_min 2.88
_exptl_absorpt_coefficient_mu 1.173
_exptl_absorpt_correction_T_max 0.93
_exptl_absorpt_correction_T_min 0.714
_exptl_absorpt_correction_type empirical
_exptl_absorpt_process_details sadabs
_exptl_crystal_colour red
_exptl_crystal_density_diffrn 1.948
_exptl_crystal_description needle
_exptl_crystal_F_000 596
_exptl_crystal_size_max 0.400
_exptl_crystal_size_mid 0.060
_exptl_crystal_size_min 0.060
_refine_diff_density_max 0.230
_refine_diff_density_min -0.202
_refine_diff_density_rms 0.046
_refine_ls_abs_structure_details 'Flack H D (1983), Acta Cryst. A39, 876-881'
_refine_ls_abs_structure_Flack 0.08(9)
_refine_ls_extinction_coef 0.0027(5)
_refine_ls_extinction_expression Fc^*^=kFc[1+0.001xFc^2^\l^3^/sin(2\q)]^-1/4^
_refine_ls_extinction_method SHELXL
_refine_ls_goodness_of_fit_ref 1.114
_refine_ls_hydrogen_treatment refall
_refine_ls_matrix_type full
_refine_ls_number_parameters 88
_refine_ls_number_reflns 1149
_refine_ls_number_restraints 0
_refine_ls_restrained_S_all 1.114
_refine_ls_R_factor_all 0.0184
_refine_ls_R_factor_gt 0.0177
_refine_ls_shift/su_max 0.000
_refine_ls_shift/su_mean 0.000
_refine_ls_structure_factor_coef Fsqd
_refine_ls_weighting_details 'calc w=1/[\s^2^(Fo^2^)+(0.0121P)^2^+0.5060P] where P=(Fo^2^+2Fc^2^)/3'
_refine_ls_weighting_scheme calc
_refine_ls_wR_factor_gt 0.0387
_refine_ls_wR_factor_ref 0.0391
_reflns_number_gt 1127
_reflns_number_total 1149
_reflns_threshold_expression >2sigma(I)
_cod_data_source_file ja801070d-file006.cif
_cod_data_source_block clbpetlt_0m
_cod_database_code 4107947

loop_
_symmetry_equiv_pos_as_xyz
'x, y, z'
'-x, -y, z'
'y, -x, -z'
'-y, x, -z'
'-x+1/2, y+1/2, -z'
'x+1/2, -y+1/2, -z'
'-y+1/2, -x+1/2, z'
'y+1/2, x+1/2, z'

loop_
_atom_site_label
_atom_site_type_symbol
_atom_site_fract_x
_atom_site_fract_y
_atom_site_fract_z
_atom_site_U_iso_or_equiv
_atom_site_adp_type
_atom_site_occupancy
_atom_site_symmetry_multiplicity
_atom_site_calc_flag
_atom_site_refinement_flags
S1 S 0.06363(3) 0.10573(3) 0.23363(12) 0.01366(11) Uani 1 1 d .
S2 S 0.02968(3) 0.22209(3) 0.45393(12) 0.01473(11) Uani 1 1 d .
Cl1 Cl 0.08508(3) 0.41492(3) 0.63793(16) 0.01706(15) Uani 1 2 d S
N2 N 0.25760(9) 0.24240(9) 0.0469(5) 0.0110(4) Uani 1 2 d S
N1 N 0.15762(9) 0.13428(9) 0.0839(4) 0.0133(3) Uani 1 1 d .
C1 C 0.18000(11) 0.21176(11) 0.1540(4) 0.0115(4) Uani 1 1 d .
C4 C 0.31146(11) 0.18854(11) -0.1665(7) 0.0134(5) Uani 1 2 d S
C3 C 0.15229(11) 0.34771(11) 0.4248(6) 0.0122(5) Uani 1 2 d S
C5 C 0.36964(12) 0.13036(12) 0.0251(8) 0.0175(6) Uani 1 2 d S
C2 C 0.12564(11) 0.26686(11) 0.3420(5) 0.0120(3) Uani 1 1 d .
H5A H 0.4036(14) 0.0964(14) -0.118(8) 0.020(8) Uiso 1 2 d S
H4A H 0.3456(12) 0.2295(12) -0.302(5) 0.013(5) Uiso 1 1 d .
H5B H 0.3397(13) 0.0922(14) 0.164(6) 0.027(6) Uiso 1 1 d .

loop_
_atom_site_aniso_label
_atom_site_aniso_U_11
_atom_site_aniso_U_22
_atom_site_aniso_U_33
_atom_site_aniso_U_23
_atom_site_aniso_U_13
_atom_site_aniso_U_12
S1 0.0110(2) 0.0110(2) 0.0190(2) -0.00035(17) 0.00037(17) -0.00099(15)
S2 0.0109(2) 0.0125(2) 0.0208(2) -0.00159(18) 0.00251(18) -0.00133(16)
Cl1 0.01439(18) 0.01439(18) 0.0224(3) -0.00402(17) 0.00402(17) 0.0016(2)
N2 0.0098(6) 0.0098(6) 0.0133(10) -0.0011(6) 0.0011(6) 0.0012(7)
N1 0.0115(7) 0.0120(7) 0.0163(8) -0.0002(6) -0.0007(6) -0.0013(6)
C1 0.0121(8) 0.0117(8) 0.0107(8) 0.0010(6) -0.0009(6) 0.0013(6)
C4 0.0137(7) 0.0137(7) 0.0127(13) -0.0020(7) 0.0020(7) 0.0005(9)
C3 0.0119(7) 0.0119(7) 0.0127(12) 0.0004(7) -0.0004(7) 0.0027(9)
C5 0.0166(8) 0.0166(8) 0.0195(14) -0.0012(8) 0.0012(8) 0.0038(10)
C2 0.0088(7) 0.0139(8) 0.0135(8) 0.0014(7) 0.0001(6) -0.0003(6)

loop_
_atom_type_symbol
_atom_type_description
_atom_type_scat_dispersion_real
_atom_type_scat_dispersion_imag
_atom_type_scat_source
C C 0.0033 0.0016 'International Tables Vol C Tables 4.2.6.8 and 6.1.1.4'
H H 0.0000 0.0000 'International Tables Vol C Tables 4.2.6.8 and 6.1.1.4'
N N 0.0061 0.0033 'International Tables Vol C Tables 4.2.6.8 and 6.1.1.4'
S S 0.1246 0.1234 'International Tables Vol C Tables 4.2.6.8 and 6.1.1.4'
Cl Cl 0.1484 0.1585 'International Tables Vol C Tables 4.2.6.8 and 6.1.1.4'

loop_
_geom_angle_atom_site_label_1
_geom_angle_atom_site_label_2
_geom_angle_atom_site_label_3
_geom_angle
_geom_angle_site_symmetry_1
_geom_angle_site_symmetry_3
N1 S1 S2 98.24(6) . .
C2 S2 S1 91.35(6) . .
C1 N2 C1 121.3(2) 7 .
C1 N2 C4 119.26(10) 7 .
C1 N2 C4 119.26(10) . .
C1 N1 S1 114.64(12) . .
N1 C1 N2 119.95(16) . .
N1 C1 C2 121.34(16) . .
N2 C1 C2 118.71(16) . .
N2 C4 C5 113.7(2) . .
C2 C3 C2 120.1(2) . 7
C2 C3 Cl1 119.93(11) . .
C2 C3 Cl1 119.93(11) 7 .
C3 C2 C1 120.23(16) . .
C3 C2 S2 125.40(15) . .
C1 C2 S2 114.36(13) . .

loop_
_geom_bond_atom_site_label_1
_geom_bond_atom_site_label_2
_geom_bond_distance
_geom_bond_site_symmetry_2
S1 N1 1.6647(15) .
S1 S2 2.1102(6) .
S2 C2 1.7322(17) .
Cl1 C3 1.730(2) .
N2 C1 1.3866(19) 7
N2 C1 1.3866(19) .
N2 C4 1.479(3) .
N1 C1 1.305(2) .
C1 C2 1.438(2) .
C4 C5 1.512(4) .
C3 C2 1.385(2) .
C3 C2 1.385(2) 7
